data_2213845
loop_
_publ_author_name
'Zhang, Xin-Yan'

_publ_section_title
;
 Aqua(2,2'-bipyridine-\k^2^<i>N</i>,<i>N</i>')(pyridine-2,6-dicarboxylate
 <i>N</i>-oxide-\k^2^<i>O</i>^1^,<i>O</i>^2^)copper(II) trihydrate
;
_journal_issue 6
_journal_name_full 'Acta Crystallographica Section E'
_journal_page_first m1690
_journal_paper_doi 10.1107/S160053680702315X
_journal_volume 63
_journal_year 2007
_chemical_formula_iupac '[Cu (C7 H3 N O5) (C10 H8 N2) (H2 O)] , 3H2 O'
_chemical_formula_moiety 'C17 H19 Cu N3 O9'
_chemical_formula_sum 'C17 H19 Cu N3 O9'
_chemical_formula_weight 472.89
_chemical_name_systematic
;
Aqua[(pyridine-2,6-dicarboxylato-N-oxide-\k^2^O^1^,O^2^)
(2,2'-bipyridine-\k^2^N,N')]copper(II) trihydrate
;
_space_group_IT_number 2
_symmetry_cell_setting triclinic
_symmetry_space_group_name_Hall '-P 1'
_symmetry_space_group_name_H-M 'P -1'
_atom_sites_solution_hydrogens geom
_atom_sites_solution_primary direct
_atom_sites_solution_secondary difmap
_audit_creation_method SHELXL-97
_cell_angle_alpha 86.136(2)
_cell_angle_beta 81.584(2)
_cell_angle_gamma 86.151(2)
_cell_formula_units_Z 2
_cell_length_a 6.8293(2)
_cell_length_b 11.8827(4)
_cell_length_c 12.5673(4)
_cell_measurement_reflns_used 3133
_cell_measurement_temperature 297(2)
_cell_measurement_theta_max 26.0
_cell_measurement_theta_min 1.64
_cell_volume 1004.87(6)
_computing_cell_refinement 'SAINT (Bruker, 1998)'
_computing_data_collection 'SMART (Bruker, 1998)'
_computing_data_reduction SAINT
_computing_molecular_graphics 'SHELXTL (Bruker, 1998)'
_computing_publication_material SHELXTL
_computing_structure_refinement 'SHELXL97 (Sheldrick, 1997)'
_computing_structure_solution 'SHELXS97 (Sheldrick, 1997)'
_diffrn_ambient_temperature 297(2)
_diffrn_measured_fraction_theta_full 0.997
_diffrn_measured_fraction_theta_max 0.997
_diffrn_measurement_device_type 'Bruker SMART APEX area-detector'
_diffrn_measurement_method '\f and \w scans'
_diffrn_radiation_monochromator graphite
_diffrn_radiation_source 'fine-focus sealed tube'
_diffrn_radiation_type MoK\a
_diffrn_radiation_wavelength 0.71073
_diffrn_reflns_av_R_equivalents 0.0305
_diffrn_reflns_av_sigmaI/netI 0.0345
_diffrn_reflns_limit_h_max 8
_diffrn_reflns_limit_h_min -8
_diffrn_reflns_limit_k_max 14
_diffrn_reflns_limit_k_min -14
_diffrn_reflns_limit_l_max 15
_diffrn_reflns_limit_l_min -15
_diffrn_reflns_number 13440
_diffrn_reflns_theta_full 26.00
_diffrn_reflns_theta_max 26.00
_diffrn_reflns_theta_min 1.64
_exptl_absorpt_coefficient_mu 1.142
_exptl_absorpt_correction_T_max 0.8943
_exptl_absorpt_correction_T_min 0.8038
_exptl_absorpt_correction_type multi-scan
_exptl_absorpt_process_details 'SADABS (Sheldrick, 1996)'
_exptl_crystal_colour blue
_exptl_crystal_density_diffrn 1.563
_exptl_crystal_density_method 'not measured'
_exptl_crystal_description block
_exptl_crystal_F_000 486
_exptl_crystal_size_max 0.20
_exptl_crystal_size_mid 0.18
_exptl_crystal_size_min 0.10
_refine_diff_density_max 1.137
_refine_diff_density_min -0.450
_refine_ls_extinction_method none
_refine_ls_goodness_of_fit_ref 1.027
_refine_ls_hydrogen_treatment constr
_refine_ls_matrix_type full
_refine_ls_number_parameters 271
_refine_ls_number_reflns 3953
_refine_ls_number_restraints 12
_refine_ls_restrained_S_all 1.306
_refine_ls_R_factor_all 0.0606
_refine_ls_R_factor_gt 0.0450
_refine_ls_shift/su_max 0.000
_refine_ls_shift/su_mean 0.000
_refine_ls_structure_factor_coef Fsqd
_refine_ls_weighting_details 'calc w=1/[\s^2^(Fo^2^)+(0.0811P)^2^+0.7343P] where P=(Fo^2^+2Fc^2^)/3'
_refine_ls_weighting_scheme calc
_refine_ls_wR_factor_gt 0.1288
_refine_ls_wR_factor_ref 0.1403
_reflns_number_gt 3133
_reflns_number_total 3953
_reflns_threshold_expression I>2\s(I)
_cod_data_source_file hy2059.cif
_cod_data_source_block I
_cod_database_code 2213845
_cod_database_fobs_code 2213845

loop_
_symmetry_equiv_pos_as_xyz
'x, y, z'
'-x, -y, -z'

loop_
_atom_site_type_symbol
_atom_site_label
_atom_site_fract_x
_atom_site_fract_y
_atom_site_fract_z
_atom_site_U_iso_or_equiv
_atom_site_adp_type
_atom_site_calc_flag
_atom_site_refinement_flags
_atom_site_occupancy
Cu Cu1 0.73423(8) 0.66865(4) 0.54386(4) 0.0387(2) Uani d . 1
N N1 0.8064(5) 0.5462(3) 0.7427(3) 0.0340(8) Uani d . 1
N N2 0.7508(6) 0.8345(3) 0.5462(3) 0.0434(9) Uani d . 1
N N3 0.7073(5) 0.7095(3) 0.3898(3) 0.0399(8) Uani d . 1
C C1 0.7578(8) 0.8909(4) 0.6340(5) 0.0544(13) Uani d . 1
H H1 0.7615 0.8507 0.6998 0.065 Uiso calc R 1
C C2 0.7598(8) 1.0069(4) 0.6297(6) 0.0673(17) Uani d . 1
H H2 0.7645 1.0449 0.6916 0.081 Uiso calc R 1
C C3 0.7546(8) 1.0655(4) 0.5315(6) 0.0687(18) Uani d . 1
H H3 0.7577 1.1438 0.5264 0.082 Uiso calc R 1
C C4 0.7450(8) 1.0084(4) 0.4411(5) 0.0613(15) Uani d . 1
H H4 0.7398 1.0476 0.3748 0.074 Uiso calc R 1
C C5 0.7430(7) 0.8909(4) 0.4501(4) 0.0464(11) Uani d . 1
C C6 0.7264(7) 0.8198(4) 0.3611(4) 0.0455(11) Uani d . 1
C C7 0.7262(9) 0.8595(5) 0.2544(5) 0.0705(17) Uani d . 1
H H7 0.7398 0.9357 0.2347 0.085 Uiso calc R 1
C C8 0.7053(10) 0.7840(6) 0.1777(5) 0.0756(18) Uani d . 1
H H8 0.7048 0.8091 0.1060 0.091 Uiso calc R 1
C C9 0.6854(8) 0.6722(5) 0.2089(4) 0.0621(14) Uani d . 1
H H9 0.6705 0.6206 0.1587 0.074 Uiso calc R 1
C C10 0.6875(7) 0.6371(4) 0.3152(4) 0.0483(11) Uani d . 1
H H10 0.6749 0.5611 0.3360 0.058 Uiso calc R 1
C C11 0.7941(7) 0.5565(4) 0.8504(3) 0.0403(10) Uani d . 1
C C12 0.7898(8) 0.4624(4) 0.9192(4) 0.0544(13) Uani d . 1
H H12 0.7823 0.4699 0.9929 0.065 Uiso calc R 1
C C13 0.7967(9) 0.3565(4) 0.8801(4) 0.0591(14) Uani d . 1
H H13 0.7951 0.2922 0.9266 0.071 Uiso calc R 1
C C14 0.8059(7) 0.3481(4) 0.7708(4) 0.0473(11) Uani d . 1
H H14 0.8098 0.2770 0.7435 0.057 Uiso calc R 1
C C15 0.8096(6) 0.4430(3) 0.7008(3) 0.0353(9) Uani d . 1
C C16 0.7824(8) 0.6755(4) 0.8890(3) 0.0460(11) Uani d . 1
C C17 0.8104(7) 0.4285(3) 0.5819(3) 0.0376(9) Uani d . 1
O O1 0.4036(5) 0.6858(3) 0.6071(3) 0.0617(10) Uani d D 1
H H1A 0.3575 0.6869 0.6737 0.093 Uiso d RD 1
H H1B 0.3193 0.6594 0.5732 0.093 Uiso d RD 1
O O2 0.6125(6) 0.7199(3) 0.9079(3) 0.0702(11) Uani d . 1
O O3 0.9396(6) 0.7143(3) 0.9032(3) 0.0634(10) Uani d . 1
O O4 0.7598(5) 0.5109(2) 0.5205(2) 0.0484(8) Uani d . 1
O O5 0.8520(5) 0.3325(2) 0.5520(3) 0.0514(8) Uani d . 1
O O6 0.8213(5) 0.6428(2) 0.6828(2) 0.0472(8) Uani d . 1
O O7 0.6884(6) 0.3775(3) 0.1792(3) 0.0639(10) Uani d D 1
H H7A 0.8030 0.3448 0.1597 0.096 Uiso d RD 1
H H7B 0.6013 0.3375 0.1596 0.096 Uiso d RD 1
O O8 0.5451(13) 0.0649(6) 0.0755(9) 0.199(4) Uani d D 1
H H8A 0.4633 0.1262 0.0799 0.299 Uiso d RD 1
H H8B 0.6187 0.0809 0.1323 0.299 Uiso d RD 1
O O9 0.9391(12) 0.0685(6) 0.0931(9) 0.193(4) Uani d D 1
H H9B 0.9337 0.0859 0.0239 0.290 Uiso d RD 1
H H9A 0.9730 0.1342 0.1132 0.290 Uiso d RD 1

loop_
_atom_site_aniso_label
_atom_site_aniso_U_11
_atom_site_aniso_U_22
_atom_site_aniso_U_33
_atom_site_aniso_U_12
_atom_site_aniso_U_13
_atom_site_aniso_U_23
Cu1 0.0540(4) 0.0304(3) 0.0327(3) -0.0019(2) -0.0102(2) 0.00015(19)
N1 0.037(2) 0.0344(17) 0.0310(18) -0.0007(14) -0.0097(14) 0.0005(13)
N2 0.043(2) 0.0346(18) 0.052(2) -0.0025(16) -0.0064(17) -0.0023(16)
N3 0.037(2) 0.043(2) 0.039(2) 0.0019(15) -0.0065(16) 0.0039(15)
C1 0.058(3) 0.039(2) 0.066(3) -0.003(2) -0.006(3) -0.011(2)
C2 0.056(3) 0.046(3) 0.104(5) -0.001(2) -0.012(3) -0.028(3)
C3 0.049(3) 0.033(2) 0.123(6) -0.002(2) -0.012(3) 0.001(3)
C4 0.042(3) 0.042(3) 0.097(5) -0.001(2) -0.011(3) 0.018(3)
C5 0.034(3) 0.040(2) 0.063(3) -0.0007(19) -0.005(2) 0.007(2)
C6 0.039(3) 0.047(3) 0.047(3) 0.0040(19) -0.004(2) 0.011(2)
C7 0.073(4) 0.066(4) 0.065(4) 0.003(3) -0.002(3) 0.028(3)
C8 0.084(5) 0.100(5) 0.038(3) 0.007(4) -0.008(3) 0.013(3)
C9 0.059(4) 0.088(4) 0.040(3) 0.000(3) -0.013(2) -0.003(3)
C10 0.047(3) 0.060(3) 0.039(3) 0.001(2) -0.012(2) -0.003(2)
C11 0.039(3) 0.048(2) 0.034(2) 0.0001(19) -0.0069(18) -0.0038(18)
C12 0.068(4) 0.062(3) 0.034(2) -0.002(3) -0.011(2) 0.005(2)
C13 0.075(4) 0.054(3) 0.047(3) -0.003(3) -0.014(3) 0.016(2)
C14 0.054(3) 0.039(2) 0.048(3) -0.002(2) -0.008(2) 0.0042(19)
C15 0.035(2) 0.035(2) 0.036(2) 0.0003(17) -0.0075(17) 0.0010(16)
C16 0.054(3) 0.055(3) 0.030(2) 0.001(2) -0.011(2) -0.0052(19)
C17 0.040(2) 0.034(2) 0.040(2) -0.0056(17) -0.0072(19) -0.0037(17)
O1 0.057(2) 0.091(3) 0.0394(19) -0.022(2) -0.0063(16) -0.0050(17)
O2 0.059(3) 0.072(2) 0.084(3) 0.011(2) -0.017(2) -0.032(2)
O3 0.060(2) 0.067(2) 0.069(2) -0.0102(19) -0.0181(19) -0.0174(19)
O4 0.077(2) 0.0356(16) 0.0361(17) 0.0006(15) -0.0208(16) -0.0035(13)
O5 0.076(2) 0.0313(16) 0.0492(19) 0.0016(15) -0.0160(17) -0.0059(13)
O6 0.076(2) 0.0322(15) 0.0362(17) -0.0070(15) -0.0180(15) 0.0010(12)
O7 0.060(2) 0.082(3) 0.049(2) -0.006(2) -0.0057(17) -0.0002(18)
O8 0.183(8) 0.102(5) 0.341(13) 0.055(5) -0.136(8) -0.074(6)
O9 0.153(7) 0.092(5) 0.327(13) -0.040(5) 0.007(7) -0.019(6)

loop_
_atom_type_symbol
_atom_type_description
_atom_type_scat_dispersion_real
_atom_type_scat_dispersion_imag
_atom_type_scat_source
C C 0.0033 0.0016 'International Tables Vol C Tables 4.2.6.8 and 6.1.1.4'
H H 0.0000 0.0000 'International Tables Vol C Tables 4.2.6.8 and 6.1.1.4'
Cu Cu 0.3201 1.2651 'International Tables Vol C Tables 4.2.6.8 and 6.1.1.4'
N N 0.0061 0.0033 'International Tables Vol C Tables 4.2.6.8 and 6.1.1.4'
O O 0.0106 0.0060 'International Tables Vol C Tables 4.2.6.8 and 6.1.1.4'

loop_
_geom_angle_atom_site_label_1
_geom_angle_atom_site_label_2
_geom_angle_atom_site_label_3
_geom_angle
O4 Cu1 O6 91.68(12)
O4 Cu1 N2 169.20(16)
O6 Cu1 N2 92.21(14)
O4 Cu1 N3 92.26(14)
O6 Cu1 N3 166.45(15)
N2 Cu1 N3 81.76(15)
O4 Cu1 O1 99.39(15)
O6 Cu1 O1 96.04(14)
N2 Cu1 O1 90.21(15)
N3 Cu1 O1 96.10(14)
O6 N1 C11 115.0(3)
O6 N1 C15 123.6(3)
C11 N1 C15 121.4(4)
C1 N2 C5 120.2(4)
C1 N2 Cu1 125.4(3)
C5 N2 Cu1 114.2(3)
C10 N3 C6 119.9(4)
C10 N3 Cu1 126.0(3)
C6 N3 Cu1 113.9(3)
N2 C1 C2 121.9(5)
N2 C1 H1 119.0
C2 C1 H1 119.0
C1 C2 C3 118.4(6)
C1 C2 H2 120.8
C3 C2 H2 120.8
C4 C3 C2 120.2(5)
C4 C3 H3 119.9
C2 C3 H3 119.9
C3 C4 C5 119.0(5)
C3 C4 H4 120.5
C5 C4 H4 120.5
N2 C5 C4 120.3(5)
N2 C5 C6 115.0(4)
C4 C5 C6 124.7(5)
N3 C6 C7 120.5(5)
N3 C6 C5 114.9(4)
C7 C6 C5 124.6(5)
C8 C7 C6 119.3(5)
C8 C7 H7 120.4
C6 C7 H7 120.4
C9 C8 C7 119.1(5)
C9 C8 H8 120.4
C7 C8 H8 120.4
C8 C9 C10 119.4(6)
C8 C9 H9 120.3
C10 C9 H9 120.3
N3 C10 C9 121.8(5)
N3 C10 H10 119.1
C9 C10 H10 119.1
N1 C11 C12 120.1(4)
N1 C11 C16 117.1(4)
C12 C11 C16 122.8(4)
C11 C12 C13 120.4(5)
C11 C12 H12 119.8
C13 C12 H12 119.8
C12 C13 C14 118.5(4)
C12 C13 H13 120.7
C14 C13 H13 120.7
C13 C14 C15 121.4(5)
C13 C14 H14 119.3
C15 C14 H14 119.3
N1 C15 C14 118.2(4)
N1 C15 C17 122.9(3)
C14 C15 C17 118.9(4)
O3 C16 O2 127.6(5)
O3 C16 C11 117.2(4)
O2 C16 C11 115.0(4)
O5 C17 O4 123.5(4)
O5 C17 C15 115.9(4)
O4 C17 C15 120.5(4)
Cu1 O1 H1A 123.5
Cu1 O1 H1B 120.5
H1A O1 H1B 109.6
C17 O4 Cu1 129.6(3)
N1 O6 Cu1 124.5(2)
H7A O7 H7B 107.6
H8A O8 H8B 96.9
H9B O9 H9A 100.1

loop_
_geom_bond_atom_site_label_1
_geom_bond_atom_site_label_2
_geom_bond_distance
Cu1 O4 1.910(3)
Cu1 O6 1.925(3)
Cu1 N2 1.984(4)
Cu1 N3 1.996(4)
Cu1 O1 2.282(4)
N1 O6 1.331(4)
N1 C11 1.357(5)
N1 C15 1.365(5)
N2 C1 1.336(6)
N2 C5 1.348(6)
N3 C10 1.340(6)
N3 C6 1.345(6)
C1 C2 1.376(7)
C1 H1 0.9300
C2 C3 1.380(9)
C2 H2 0.9300
C3 C4 1.373(9)
C3 H3 0.9300
C4 C5 1.394(7)
C4 H4 0.9300
C5 C6 1.468(7)
C6 C7 1.391(7)
C7 C8 1.389(9)
C7 H7 0.9300
C8 C9 1.370(9)
C8 H8 0.9300
C9 C10 1.374(7)
C9 H9 0.9300
C10 H10 0.9300
C11 C12 1.366(6)
C11 C16 1.518(6)
C12 C13 1.376(7)
C12 H12 0.9300
C13 C14 1.376(7)
C13 H13 0.9300
C14 C15 1.382(6)
C14 H14 0.9300
C15 C17 1.515(6)
C16 O3 1.237(6)
C16 O2 1.239(6)
C17 O5 1.227(5)
C17 O4 1.266(5)
O1 H1A 0.85
O1 H1B 0.85
O7 H7A 0.86
O7 H7B 0.86
O8 H8A 0.89
O8 H8B 0.97
O9 H9B 0.89
O9 H9A 0.89

loop_
_geom_hbond_atom_site_label_D
_geom_hbond_atom_site_label_H
_geom_hbond_atom_site_label_A
_geom_hbond_site_symmetry_A
_geom_hbond_distance_DH
_geom_hbond_distance_HA
_geom_hbond_distance_DA
_geom_hbond_angle_DHA
_geom_hbond_publ_flag
O1 H1A O7 2_666 0.85 1.94 2.733(5) 154 y
O1 H1B O5 2_666 0.85 2.09 2.867(5) 152 y
O1 H1B O4 2_666 0.85 2.53 3.265(5) 144 y
O7 H7A O3 2_766 0.86 1.93 2.780(6) 171 y
O7 H7B O2 2_666 0.86 1.97 2.813(5) 166 y
O8 H8A O2 2_666 0.89 1.88 2.716(8) 157 y
O8 H8B O9 . 0.97 2.17 2.735(12) 116 y
O9 H9A O3 2_766 0.89 1.92 2.768(7) 158 y
O9 H9B O9 2_755 0.89 2.46 2.930(19) 113 y
